data_7120499
loop_
_publ_author_name
'Zhang, Ning-Ning'
'Sun, Cai'
'Jiang, Xiao-Ming'
'Xing, Xiu-Shuang'
'Yan, Yong'
'Cai, Li-Zhen'
'Wang, Ming-Sheng'
'Guo, Guo-Cong'

_publ_section_title
;
 Single-Component Small-Molecule White Light Organic Phosphors
;
_journal_name_full 'Chem. Commun.'
_journal_paper_doi 10.1039/C7CC05446G
_journal_year 2017
_chemical_formula_moiety 'C9 H7 N3 O2'
_chemical_formula_sum 'C9 H7 N3 O2'
_chemical_formula_weight 189.18
_chemical_name_systematic C9N3O2H7
_chemical_properties_physical ', Photo-sensitive'
_space_group_crystal_system monoclinic
_space_group_IT_number 14
_space_group_name_Hall '-P 2ybc'
_space_group_name_H-M_alt 'P 1 21/c 1'
_symmetry_space_group_name_Hall '-P 2ybc'
_symmetry_space_group_name_H-M 'P 1 21/c 1'
_atom_sites_solution_hydrogens geom
_atom_sites_solution_primary direct
_atom_sites_solution_secondary difmap
_audit_creation_method SHELXL-2013
_audit_update_record
;
2017-01-12 deposited with the CCDC.
2017-07-26 downloaded from the CCDC.
;
_cell_angle_alpha 90
_cell_angle_beta 90.687(4)
_cell_angle_gamma 90
_cell_formula_units_Z 4
_cell_length_a 4.8058(2)
_cell_length_b 5.4704(3)
_cell_length_c 31.7944(16)
_cell_measurement_reflns_used 2276
_cell_measurement_temperature 293(2)
_cell_measurement_theta_max 66.4684
_cell_measurement_theta_min 4.1683
_cell_volume 835.80(7)
_computing_cell_refinement
;
CrysAlisPro, Agilent Technologies,
Version 1.171.36.20 (release 27-06-2012 CrysAlis171 .NET)
(compiled Jul 11 2012,15:38:31)
;
_computing_data_collection
;
CrysAlisPro, Agilent Technologies,
Version 1.171.36.20 (release 27-06-2012 CrysAlis171 .NET)
(compiled Jul 11 2012,15:38:31)
;
_computing_data_reduction
;
CrysAlisPro, Agilent Technologies,
Version 1.171.36.20 (release 27-06-2012 CrysAlis171 .NET)
(compiled Jul 11 2012,15:38:31)
;
_computing_structure_refinement 'SHELXL-2013 (Sheldrick, 2013)'
_computing_structure_solution 'SHELXL-2013 (Sheldrick, 2013)'
_diffrn_ambient_temperature 297.09(10)
_diffrn_detector_area_resol_mean 10.3503
_diffrn_measured_fraction_theta_full 0.9988
_diffrn_measured_fraction_theta_max 0.9880
_diffrn_measurement_device_type 'SuperNova, Dual, Cu at zero, Atlas'
_diffrn_measurement_method '\w scans'
_diffrn_radiation_type 'Cu K\a'
_diffrn_radiation_wavelength 1.5418
_diffrn_reflns_av_R_equivalents 0.0391
_diffrn_reflns_av_unetI/netI 0.0258
_diffrn_reflns_Laue_measured_fraction_full 0.978
_diffrn_reflns_Laue_measured_fraction_max 0.999
_diffrn_reflns_limit_h_max 5
_diffrn_reflns_limit_h_min -4
_diffrn_reflns_limit_k_max 6
_diffrn_reflns_limit_k_min -6
_diffrn_reflns_limit_l_max 37
_diffrn_reflns_limit_l_min -37
_diffrn_reflns_number 4779
_diffrn_reflns_point_group_measured_fraction_full 0.978
_diffrn_reflns_point_group_measured_fraction_max 0.999
_diffrn_reflns_theta_full 66.4915
_diffrn_reflns_theta_max 66.4684
_diffrn_reflns_theta_min 4.1683
_diffrn_source 'SuperNova (Cu) X-ray Source'
_exptl_absorpt_coefficient_mu 0.929
_exptl_absorpt_correction_T_max 0.911
_exptl_absorpt_correction_T_min 0.752
_exptl_absorpt_correction_type multi-scan
_exptl_absorpt_process_details
;
CrysAlisPro, Agilent Technologies,
Version 1.171.36.20 (release 27-06-2012 CrysAlis171 .NET)
(compiled Jul 11 2012,15:38:31)
Empirical absorption correction using spherical harmonics,
 implemented in SCALE3 ABSPACK scaling algorithm.
;
_exptl_crystal_colour yellow
_exptl_crystal_density_diffrn 1.503
_exptl_crystal_description flake
_exptl_crystal_F_000 392
_exptl_crystal_preparation ', Luminescent'
_exptl_crystal_size_max 0.35
_exptl_crystal_size_mid 0.25
_exptl_crystal_size_min 0.08
_refine_diff_density_max 0.264
_refine_diff_density_min -0.216
_refine_diff_density_rms 0.045
_refine_ls_extinction_coef 0.036(7)
_refine_ls_extinction_expression Fc^*^=kFc[1+0.001xFc^2^\l^3^/sin(2\q)]^-1/4^
_refine_ls_extinction_method SHELXL
_refine_ls_goodness_of_fit_ref 1.041
_refine_ls_hydrogen_treatment constr
_refine_ls_matrix_type full
_refine_ls_number_parameters 128
_refine_ls_number_reflns 1488
_refine_ls_number_restraints 0
_refine_ls_restrained_S_all 1.041
_refine_ls_R_factor_all 0.0470
_refine_ls_R_factor_gt 0.0423
_refine_ls_shift/su_max 0.000
_refine_ls_shift/su_mean 0.000
_refine_ls_structure_factor_coef Fsqd
_refine_ls_weighting_details
;
 w=1/[\s^2^(Fo^2^)+(0.0949P)^2^+0.0666P]
 where P=(Fo^2^+2Fc^2^)/3
;
_refine_ls_weighting_scheme calc
_refine_ls_wR_factor_gt 0.1270
_refine_ls_wR_factor_ref 0.1359
_reflns_Friedel_coverage 0.000
_reflns_number_gt 1296
_reflns_number_total 1488
_reflns_threshold_expression 'I > 2\s(I)'
_cod_data_source_file c7cc05446g2.cif
_cod_data_source_block 14
_cod_database_code 7120499
_shelx_space_group_comment
;
The symmetry employed for this shelxl refinement is uniquely defined
by the following loop, which should always be used as a source of
symmetry information in preference to the above space-group names.
They are only intended as comments.
;
_shelxl_version_number 2013-2

loop_
_space_group_symop_operation_xyz
'x, y, z'
'-x, y+1/2, -z+1/2'
'-x, -y, -z'
'x, -y-1/2, z-1/2'

loop_
_atom_site_label
_atom_site_type_symbol
_atom_site_fract_x
_atom_site_fract_y
_atom_site_fract_z
_atom_site_U_iso_or_equiv
_atom_site_adp_type
_atom_site_occupancy
_atom_site_site_symmetry_order
_atom_site_calc_flag
_atom_site_refinement_flags_posn
_atom_site_refinement_flags_adp
O1 O 0.1328(2) -0.1191(2) 0.45349(4) 0.0549(4) Uani 1 1 d . .
H1A H 0.0207 -0.1344 0.4725 0.082 Uiso 1 1 calc R U
O2 O 0.2416(2) 0.2169(2) 0.48987(3) 0.0553(4) Uani 1 1 d . .
N1 N 1.0296(2) 0.3356(2) 0.33088(4) 0.0397(4) Uani 1 1 d . .
C8 C 1.1322(4) 0.2002(3) 0.29941(5) 0.0498(4) Uani 1 1 d . .
H8A H 1.0957 0.0365 0.2936 0.060 Uiso 1 1 calc R U
C9 C 1.3004(4) 0.3537(3) 0.27789(5) 0.0526(5) Uani 1 1 d . .
H9A H 1.4020 0.3129 0.2542 0.063 Uiso 1 1 calc R U
C1 C 0.2704(3) 0.0787(3) 0.45874(5) 0.0411(4) Uani 1 1 d . .
C2 C 0.4722(3) 0.1439(3) 0.42574(4) 0.0390(4) Uani 1 1 d . .
C3 C 0.5029(3) -0.0051(3) 0.39070(5) 0.0440(4) Uani 1 1 d . .
H3A H 0.3981 -0.1474 0.3883 0.053 Uiso 1 1 calc R U
C4 C 0.6873(3) 0.0561(3) 0.35951(5) 0.0437(4) Uani 1 1 d . .
H4A H 0.7077 -0.0441 0.3361 0.052 Uiso 1 1 calc R U
C5 C 0.8418(3) 0.2691(3) 0.36350(5) 0.0374(4) Uani 1 1 d . .
C6 C 0.8168(3) 0.4175(3) 0.39847(5) 0.0439(4) Uani 1 1 d . .
H6A H 0.9241 0.5582 0.4011 0.053 Uiso 1 1 calc R U
C7 C 0.6306(3) 0.3545(3) 0.42945(5) 0.0441(4) Uani 1 1 d . .
H7A H 0.6116 0.4542 0.4529 0.053 Uiso 1 1 calc R U
N4 N 1.1313(4) 0.5650(3) 0.32891(5) 0.0599(5) Uani 1 1 d . .
N5 N 1.2960(4) 0.5747(3) 0.29646(5) 0.0620(5) Uani 1 1 d . .

loop_
_atom_site_aniso_label
_atom_site_aniso_U_11
_atom_site_aniso_U_22
_atom_site_aniso_U_33
_atom_site_aniso_U_23
_atom_site_aniso_U_13
_atom_site_aniso_U_12
O1 0.0572(7) 0.0552(8) 0.0527(7) -0.0074(6) 0.0160(5) -0.0198(5)
O2 0.0584(7) 0.0618(8) 0.0459(7) -0.0137(6) 0.0160(5) -0.0167(6)
N1 0.0455(7) 0.0347(7) 0.0391(7) -0.0009(5) 0.0082(5) 0.0004(5)
C8 0.0643(10) 0.0401(8) 0.0455(9) -0.0053(7) 0.0141(7) 0.0011(7)
C9 0.0637(10) 0.0502(9) 0.0443(9) 0.0009(7) 0.0179(7) 0.0060(7)
C1 0.0384(7) 0.0441(9) 0.0409(8) -0.0009(6) 0.0029(6) -0.0034(6)
C2 0.0367(7) 0.0409(8) 0.0394(8) -0.0002(6) 0.0021(6) -0.0003(6)
C3 0.0448(8) 0.0404(8) 0.0468(9) -0.0044(7) 0.0050(6) -0.0067(6)
C4 0.0489(8) 0.0401(9) 0.0421(8) -0.0089(6) 0.0063(6) -0.0034(6)
C5 0.0378(7) 0.0367(7) 0.0377(7) 0.0013(6) 0.0050(5) 0.0020(6)
C6 0.0477(8) 0.0386(8) 0.0456(9) -0.0058(6) 0.0096(6) -0.0079(6)
C7 0.0487(8) 0.0430(8) 0.0409(8) -0.0080(6) 0.0073(6) -0.0049(6)
N4 0.0771(10) 0.0406(8) 0.0627(10) -0.0070(7) 0.0315(8) -0.0112(7)
N5 0.0792(10) 0.0501(9) 0.0576(10) -0.0001(7) 0.0323(8) -0.0070(7)

loop_
_atom_type_symbol
_atom_type_description
_atom_type_scat_dispersion_real
_atom_type_scat_dispersion_imag
_atom_type_scat_source
C C 0.0033 0.0016 'International Tables Vol C Tables 4.2.6.8 and 6.1.1.4'
H H 0.0000 0.0000 'International Tables Vol C Tables 4.2.6.8 and 6.1.1.4'
N N 0.0061 0.0033 'International Tables Vol C Tables 4.2.6.8 and 6.1.1.4'
O O 0.0106 0.0060 'International Tables Vol C Tables 4.2.6.8 and 6.1.1.4'

loop_
_geom_angle_atom_site_label_1
_geom_angle_atom_site_label_2
_geom_angle_atom_site_label_3
_geom_angle
C1 O1 H1A 109.5
C8 N1 N4 110.01(13)
C8 N1 C5 129.82(13)
N4 N1 C5 120.17(13)
N1 C8 C9 105.10(14)
N1 C8 H8A 127.4
C9 C8 H8A 127.4
N5 C9 C8 108.80(14)
N5 C9 H9A 125.6
C8 C9 H9A 125.6
O2 C1 O1 123.48(14)
O2 C1 C2 119.54(13)
O1 C1 C2 116.98(13)
C7 C2 C3 119.50(14)
C7 C2 C1 120.27(14)
C3 C2 C1 120.23(14)
C4 C3 C2 120.62(14)
C4 C3 H3A 119.7
C2 C3 H3A 119.7
C3 C4 C5 119.10(14)
C3 C4 H4A 120.5
C5 C4 H4A 120.5
C6 C5 C4 121.01(14)
C6 C5 N1 119.71(13)
C4 C5 N1 119.29(13)
C7 C6 C5 119.34(14)
C7 C6 H6A 120.3
C5 C6 H6A 120.3
C6 C7 C2 120.43(14)
C6 C7 H7A 119.8
C2 C7 H7A 119.8
N5 N4 N1 107.30(14)
N4 N5 C9 108.79(14)

loop_
_geom_bond_atom_site_label_1
_geom_bond_atom_site_label_2
_geom_bond_distance
O1 C1 1.2777(18)
O1 H1A 0.8200
O2 C1 1.2547(19)
N1 C8 1.3434(19)
N1 N4 1.3485(18)
N1 C5 1.4300(18)
C8 C9 1.357(2)
C8 H8A 0.9300
C9 N5 1.346(2)
C9 H9A 0.9300
C1 C2 1.481(2)
C2 C7 1.385(2)
C2 C3 1.390(2)
C3 C4 1.379(2)
C3 H3A 0.9300
C4 C5 1.387(2)
C4 H4A 0.9300
C5 C6 1.383(2)
C6 C7 1.382(2)
C6 H6A 0.9300
C7 H7A 0.9300
N4 N5 1.309(2)

loop_
_geom_torsion_atom_site_label_1
_geom_torsion_atom_site_label_2
_geom_torsion_atom_site_label_3
_geom_torsion_atom_site_label_4
_geom_torsion
N4 N1 C8 C9 -0.1(2)
C5 N1 C8 C9 -179.83(14)
N1 C8 C9 N5 0.0(2)
O2 C1 C2 C7 0.8(2)
O1 C1 C2 C7 -179.45(14)
O2 C1 C2 C3 -178.84(14)
O1 C1 C2 C3 0.9(2)
C7 C2 C3 C4 -0.6(2)
C1 C2 C3 C4 179.02(14)
C2 C3 C4 C5 -0.1(2)
C3 C4 C5 C6 1.1(2)
C3 C4 C5 N1 -178.89(13)
C8 N1 C5 C6 164.01(16)
N4 N1 C5 C6 -15.7(2)
C8 N1 C5 C4 -16.0(2)
N4 N1 C5 C4 164.28(15)
C4 C5 C6 C7 -1.3(2)
N1 C5 C6 C7 178.69(13)
C5 C6 C7 C2 0.5(2)
C3 C2 C7 C6 0.4(2)
C1 C2 C7 C6 -179.23(14)
C8 N1 N4 N5 0.2(2)
C5 N1 N4 N5 179.93(14)
N1 N4 N5 C9 -0.2(2)
C8 C9 N5 N4 0.1(2)
